data_2005461
loop_
_publ_author_name
'Kumaradhas, P.'
'Nirmala, K. A.'
'Sridhar, M. A.'

_publ_section_title
<i>cis</i>-(+-)-5-[2-(Dimethylamino)ethyl]-3-hydroxy-2-(4-methoxyphenyl)-2,3,4,5-tetrahydro-1,5-benzothiazepin-4-one
_journal_issue 10
_journal_name_full 'Acta Crystallographica Section C'
_journal_page_first 2595
_journal_page_last 2597
_journal_paper_doi 10.1107/S0108270196005070
_journal_volume 52
_journal_year 1996
_chemical_formula_iupac 'C20 H24 N2 O3 S1'
_chemical_formula_moiety 'C20 H24 N2 O3 S1'
_chemical_formula_sum 'C20 H24 N2 O3 S'
_chemical_formula_weight 372.47
_symmetry_cell_setting orthorhombic
_symmetry_space_group_name_H-M 'P b c n'
_atom_type_scat_source 'SHELXL93 (Sheldrick, 1993)'
_cell_angle_alpha 90
_cell_angle_beta 90
_cell_angle_gamma 90
_cell_formula_units_Z 8
_cell_length_a 11.447(1)
_cell_length_b 12.989(1)
_cell_length_c 24.881(1)
_cell_measurement_reflns_used 25
_cell_measurement_temperature 294
_cell_measurement_theta_max 11
_cell_measurement_theta_min 5
_cell_volume 3699.4(5)
_computing_cell_refinement 'CAD-4 Software'
_computing_data_collection 'CAD-4 Software (Enraf-Nonius, 1989)'
_computing_data_reduction 'NRCVAX DATRD2 (Gabe et al., 1987)'
_computing_molecular_graphics 'ORTEPII (Johnson, 1976) in NRCVAX'
_computing_publication_material SHELXL93
_computing_structure_refinement 'SHELXL93 (Sheldrick, 1993). Geometrical calculations: PARST (Nardelli, 1983)'
_computing_structure_solution 'SHELXS86 (Sheldrick, 1990)'
_diffrn_measurement_device 'Enraf-Nonius CAD-4'
_diffrn_measurement_method \w/2\q
_diffrn_radiation_type MoK\a
_diffrn_radiation_wavelength 0.7093
_diffrn_reflns_av_R_equivalents 0
_diffrn_reflns_limit_h_max 13
_diffrn_reflns_limit_h_min 0
_diffrn_reflns_limit_k_max 15
_diffrn_reflns_limit_k_min 0
_diffrn_reflns_limit_l_max 29
_diffrn_reflns_limit_l_min 0
_diffrn_reflns_number 3252
_diffrn_reflns_theta_max 24.9
_diffrn_standards_decay_% <2
_diffrn_standards_interval_time 60
_diffrn_standards_number 2
_exptl_absorpt_coefficient_mu 0.198
_exptl_absorpt_correction_type none
_exptl_crystal_colour colourless
_exptl_crystal_density_diffrn 1.338
_exptl_crystal_density_meas 1.337
_exptl_crystal_density_method 'flotation in a xylene/CCl~4~ mixture'
_exptl_crystal_description 'Rectangular block'
_exptl_crystal_size_max 0.27
_exptl_crystal_size_mid 0.22
_exptl_crystal_size_min 0.17
_refine_diff_density_max 0.257
_refine_diff_density_min -0.239
_refine_ls_extinction_method none
_refine_ls_goodness_of_fit_obs 1.205
_refine_ls_hydrogen_treatment 'H atoms refined as riding'
_refine_ls_number_parameters 235
_refine_ls_number_reflns 3252
_refine_ls_R_factor_obs 0.0486
_refine_ls_shift/esd_max 0.061
_refine_ls_structure_factor_coef Fsqd
_refine_ls_weighting_scheme
;
calc w = 1/[\s^2^(F~o~^2^) + (0.0691P)^2^]
where P = (F~o~^2^ + 2F~c~^2^)/3
;
_refine_ls_wR_factor_obs 0.1087
_reflns_number_observed 1847
_reflns_number_total 3252
_reflns_observed_criterion I>2\s(I)
_cod_data_source_file bk1153.cif
_cod_data_source_block structure
_cod_original_cell_volume 3699.2(5)
_cod_original_formula_sum 'C20 H24 N2 O3 S1'
_cod_database_code 2005461

loop_
_atom_site_aniso_label
_atom_site_aniso_U_11
_atom_site_aniso_U_22
_atom_site_aniso_U_33
_atom_site_aniso_U_12
_atom_site_aniso_U_13
_atom_site_aniso_U_23
C(1) 0.073(2) 0.042(2) 0.046(2) -0.0060(10) 0.009(2) -0.003(2)
C(2) 0.044(2) 0.040(2) 0.0320(10) 0.0000(10) 0.0060(10) 0.0010(10)
C(3) 0.041(2) 0.037(2) 0.0300(10) 0.0050(10) 0.0020(10) 0.0060(10)
C(4) 0.0380(10) 0.045(2) 0.052(2) 0.0100(10) 0.0030(10) 0.0070(10)
C(5) 0.057(2) 0.054(2) 0.055(2) 0.013(2) 0.019(2) 0.020(2)
C(6) 0.079(2) 0.047(2) 0.052(2) 0.000(2) 0.021(2) 0.018(2)
S(7) 0.043(4) 0.068(5) 0.038(4) -0.006(4) -0.001(3) -0.004(4)
C(8) 0.043(2) 0.036(2) 0.046(2) 0.0010(10) 0.0050(10) -0.0020(10)
C(9) 0.039(2) 0.042(2) 0.036(2) -0.0010(10) 0.0000(10) -0.0030(10)
C(10) 0.040(2) 0.045(2) 0.052(2) 0.0110(10) 0.0020(10) -0.0050(10)
C(11) 0.047(2) 0.036(2) 0.056(2) 0.0060(10) -0.0050(10) 0.0010(10)
C(12) 0.033(2) 0.046(2) 0.0340(10) -0.0010(10) -0.0040(10) 0.0020(10)
C(13) 0.038(2) 0.046(2) 0.050(2) -0.0050(10) 0.0010(10) -0.0130(10)
C(14) 0.043(2) 0.037(2) 0.046(2) -0.0040(10) 0.0030(10) -0.0050(10)
O(15) 0.0400(10) 0.0500(10) 0.0640(10) -0.0060(10) -0.001(9) 0.0010(10)
C(16) 0.058(2) 0.050(2) 0.061(2) 0.002(2) 0.002(2) 0.014(2)
C(17) 0.040(2) 0.045(2) 0.0300(10) 0.0020(10) 0.0030(10) 0.0060(10)
O(18) 0.0600(10) 0.0630(10) 0.0330(10) 0.001(9) 0.006(9) 0.0000(10)
C(19) 0.037(2) 0.042(2) 0.038(2) -0.0060(10) -0.0050(10) 0.0050(10)
O(20) 0.0510(10) 0.0500(10) 0.0570(10) -0.0180(10) 0.0060(10) 0.0050(10)
N(21) 0.0360(10) 0.0320(10) 0.0400(10) 0.0010(10) 0.0020(10) 0.0020(10)
C(22) 0.040(2) 0.037(2) 0.058(2) -0.0040(10) 0.0020(10) -0.0040(10)
C(23) 0.046(2) 0.038(2) 0.063(2) 0.003(2) 0.0050(10) -0.0010(10)
N(24) 0.050(2) 0.0390(10) 0.057(2) 0.0020(10) 0.0000(10) -0.0070(10)
C(25) 0.091(3) 0.081(3) 0.067(2) -0.013(2) 0.021(2) -0.015(2)
C(26) 0.106(3) 0.072(3) 0.100(3) -0.001(2) -0.047(3) 0.004(2)

loop_
_atom_site_label
_atom_site_fract_x
_atom_site_fract_y
_atom_site_fract_z
_atom_site_U_iso_or_equiv
_atom_site_type_symbol
C(1) 0.0025(3) 0.5470(2) 0.4393(1) 0.054(8) C
C(2) 0.0425(2) 0.4615(2) 0.4116(1) 0.039(6) C
C(3) -0.0381(2) 0.3955(2) 0.3876(1) 0.036(6) C
C(4) -0.1568(2) 0.4162(2) 0.3917(1) 0.045(7) C
C(5) -0.1949(3) 0.5007(2) 0.4201(1) 0.056(8) C
C(6) -0.1154(3) 0.5653(2) 0.4443(1) 0.060(9) C
S(7) 0.1938(6) 0.4329(6) 0.4121(3) 0.050(2) S
C(8) 0.2337(2) 0.4452(2) 0.3410(1) 0.042(7) C
C(9) 0.3495(2) 0.3912(2) 0.3335(1) 0.039(7) C
C(10) 0.3641(2) 0.2861(2) 0.3410(1) 0.046(7) C
C(11) 0.4706(2) 0.2389(2) 0.3321(1) 0.046(7) C
C(12) 0.5657(2) 0.2972(2) 0.3167(1) 0.038(6) C
C(13) 0.5544(2) 0.4027(2) 0.3117(1) 0.045(7) C
C(14) 0.4470(2) 0.4481(2) 0.3193(1) 0.042(7) C
O(15) 0.6745(2) 0.2569(2) 0.3048(8) 0.052(5) O
C(16) 0.6815(3) 0.1495(2) 0.2929(1) 0.056(8) C
C(17) 0.1311(2) 0.4104(2) 0.3040(9) 0.039(6) C
O(18) 0.1693(2) 0.4078(2) 0.2498(7) 0.052(5) O
C(19) 0.0810(2) 0.3063(2) 0.3203(1) 0.039(6) C
O(20) 0.1123(2) 0.2274(2) 0.2975(7) 0.052(5) O
N(21) -0.0014(2) 0.3049(2) 0.3597(9) 0.036(5) N
C(22) -0.0502(2) 0.2050(2) 0.3754(1) 0.045(7) C
C(23) 0.0240(2) 0.1503(2) 0.4167(1) 0.049(7) C
N(24) 0.0276(2) 0.2004(2) 0.4692(1) 0.049(6) N
C(25) -0.0836(3) 0.1892(3) 0.4969(1) 0.080(1) C
C(26) 0.1206(4) 0.1558(3) 0.5008(2) 0.093(1) C
H(1) 0.0557(3) 0.5925(2) 0.4546(1) 0.065(2) H
H(4) -0.2107(2) 0.3729(2) 0.3752(1) 0.054(2) H
H(5) -0.2744(3) 0.5142(2) 0.4229(1) 0.067(2) H
H(6) -0.1415(3) 0.6215(2) 0.4641(1) 0.071(2) H
H(8) 0.2470(2) 0.5185(2) 0.3340(1) 0.050(2) H
H(10) 0.3009(2) 0.2466(2) 0.3523(1) 0.055(2) H
H(11) 0.4782(2) 0.1681(2) 0.3364(1) 0.056(2) H
H(13) 0.6191(2) 0.4428(2) 0.3033(1) 0.054(2) H
H(14) 0.4397(2) 0.5189(2) 0.3148(1) 0.050(2) H
H(16A) 0.6709(2) 0.1105(2) 0.3253(2) 0.085(4) H
H(16B) 0.7567(6) 0.1342(3) 0.2778(7) 0.085(4) H
H(16C) 0.6216(1) 0.1316(4) 0.2675(6) 0.085(4) H
H(17) 0.0687(2) 0.4617(2) 0.3069(9) 0.046(2) H
H(18) 0.199(3) 0.3520(11) 0.2433(4) 0.102(4) H
H(22A) -0.0573(2) 0.1619(2) 0.3438(1) 0.054(2) H
H(22B) -0.1279(2) 0.2154(2) 0.3900(1) 0.054(2) H
H(23A) -0.0058(2) 0.0809(2) 0.4212(1) 0.059(2) H
H(23B) 0.1031(2) 0.1450(2) 0.4030(1) 0.059(2) H
H(25A) -0.1436(5) 0.2240(2) 0.4770(5) 0.119(4) H
H(25B) -0.0778(8) 0.2188(2) 0.5322(4) 0.119(4) H
H(25C) -0.1027(1) 0.1175(3) 0.4999(9) 0.119(4) H
H(26A) 0.1222(2) 0.1875(2) 0.5356(4) 0.139(4) H
H(26B) 0.1940(4) 0.1672(2) 0.4830(6) 0.139(4) H
H(26C) 0.1075(1) 0.0832(5) 0.5046(1) 0.139(4) H

loop_
_geom_angle_atom_site_label_1
_geom_angle_atom_site_label_2
_geom_angle_atom_site_label_3
_geom_angle
_geom_angle_publ_flag
C(6) C(1) C(2) 120.5(3) yes
C(6) C(1) H(1) 119.7(2) ?
C(2) C(1) H(1) 119.7(2) ?
C(1) C(2) C(3) 119.1(3) yes
C(10) C(2) S(7) 119.3(2) yes
C(3) C(2) S(7) 121.4(2) yes
C(4) C(3) C(2) 119.8(2) yes
C(4) C(3) N(21) 118.9(2) yes
C(2) C(3) N(21) 121.3(2) yes
C(5) C(4) C(3) 120.2(3) yes
C(5) C(4) H(4) 119.9(2) ?
C(3) C(4) H(4) 119.9(2) ?
C(4) C(5) C(6) 120.1(3) yes
C(4) C(5) H(5) 119.9(2) ?
C(6) C(5) H(5) 120.0(2) ?
C(5) C(6) C(1) 120.2(3) yes
C(5) C(6) H(6) 119.9(2) ?
C(1) C(6) H(6) 119.9(2) ?
C(2) S(7) C(8) 102.70(10) yes
C(9) C(8) C(17) 116.9(2) yes
C(9) C(8) S(7) 107.4(2) yes
C(17) C(8) S(7) 110.9(2) ?
C(9) C(8) H(8) 107.10(10) ?
C(17) C(8) H(8) 107.10(10) ?
S(7) C(8) H(8) 107.1(9) ?
C(14) C(9) C(10) 117.6(3) yes
C(14) C(9) C(8) 119.4(2) yes
C(10) C(9) C(8) 123.0(2) yes
C(11) C(10) C(9) 121.4(3) yes
C(11) C(10) H(10) 119.3(2) ?
C(9) C(10) H(10) 119.3(2) ?
C(12) C(11) C(10) 119.8(3) yes
C(12) C(11) H(11) 120.1(2) ?
C(10) C(11) H(11) 120.1(2) ?
C(11) C(12) C(13) 119.7(3) yes
C(11) C(12) O(15) 124.2(3) yes
C(13) C(12) O(15) 116.1(2) yes
C(14) C(13) C(12) 119.8(3) yes
C(14) C(13) H(13) 120.1(2) ?
C(12) C(13) H(13) 120.1(2) ?
C(13) C(14) C(9) 121.7(3) yes
C(13) C(14) H(14) 119.1(2) ?
C(9) C(14) H(14) 119.1(2) ?
C(12) O(15) C(16) 117.7(2) yes
O(15) C(16) H(16A) 109.5(2) ?
O(15) C(16) H(16B) 109.50(10) ?
H(16A) C(16) H(16B) 109.5(6) ?
O(15) C(16) H(16C) 109.5(2) ?
H(16A) C(16) H(16C) 109.5(6) ?
H(16B) C(16) H(16C) 109.5(8) ?
O(18) C(17) C(19) 110.4(2) yes
O(18) C(17) C(8) 109.7(2) yes
C(19) C(17) C(8) 112.5(2) yes
O(18) C(17) H(17) 108.00(10) ?
C(19) C(17) H(17) 108.00(10) ?
C(8) C(17) H(17) 108.00(10) ?
C(17) O(18) H(18) 109.60(10) ?
O(20) C(19) N(21) 121.7(3) yes
O(20) C(19) C(17) 120.5(2) yes
N(21) C(19) C(17) 117.7(2) yes
C(19) N(21) C(3) 122.9(2) yes
C(19) N(21) C(22) 118.0(2) yes
C(3) N(21) C(22) 119.1(2) yes
N(21) C(22) C(23) 112.6(2) yes
N(21) C(22) H(22A) 109.10(10) ?
C(23) C(22) H(22A) 109.1(2) ?
N(21) C(22) H(22B) 109.10(10) ?
C(23) C(22) H(22B) 109.1(2) ?
H(22A) C(22) H(22B) 107.8(4) ?
N(24) C(23) C(22) 114.5(2) yes
N(24) C(23) H(23A) 108.70(10) ?
C(22) C(23) H(23A) 108.7(2) ?
N(24) C(23) H(23B) 108.70(10) ?
C(22) C(23) H(23B) 108.6(2) ?
H(23A) C(23) H(23B) 107.6(4) ?
C(26) N(24) C(25) 110.3(3) yes
C(26) N(24) C(23) 109.2(3) yes
C(25) N(24) C(23) 110.8(2) yes
N(24) C(25) H(25A) 109.5(2) ?
N(24) C(25) H(25B) 109.5(2) ?
H(25A) C(25) H(25B) 109.5(2) ?
N(24) C(25) H(25C) 109.5(2) ?
H(25A) C(25) H(25C) 109.5(9) ?
H(25B) C(25) H(25C) 109.50(10) ?
N(24) C(26) H(26A) 109.5(2) ?
N(24) C(26) H(26B) 109.5(2) ?
H(26A) C(26) H(26B) 109.5(2) ?
N(24) C(26) H(26C) 109.5(2) ?
H(26A) C(26) H(26C) 109.5(3) ?
H(26B) C(26) H(26C) 109.5(4) ?

loop_
_geom_bond_atom_site_label_1
_geom_bond_atom_site_label_2
_geom_bond_distance
_geom_bond_publ_flag
C(1) C(6) 1.376(4) yes
C(1) C(2) 1.385(4) yes
C(1) H(1) 0.930(4) ?
C(2) C(3) 1.394(4) yes
C(2) S(7) 1.771(3) yes
C(3) C(4) 1.390(3) yes
C(3) N(21) 1.430(3) yes
C(4) C(5) 1.375(4) yes
C(4) H(4) 0.930(4) ?
C(5) C(6) 1.376(4) yes
C(5) H(5) 0.930(5) ?
C(6) H(6) 0.930(4) ?
S(7) C(8) 1.833(3) yes
C(8) C(9) 1.511(4) yes
C(8) C(17) 1.559(4) yes
C(8) H(8) 0.980(4) ?
C(9) C(14) 1.384(4) yes
C(9) C(10) 1.388(4) yes
C(10) C(11) 1.383(4) yes
C(10) H(10) 0.930(4) ?
C(11) C(12) 1.380(4) yes
C(11) H(11) 0.930(4) ?
C(12) C(13) 1.382(4) yes
C(12) O(15) 1.382(3) yes
C(13) C(14) 1.377(4) yes
C(13) H(13) 0.930(4) ?
C(14) H(14) 0.930(4) ?
O(15) C(16) 1.429(3) yes
C(16) H(16A) 0.960(6) ?
C(16) H(16B) 0.960(1) ?
C(16) H(16C) 0.961(3) ?
C(17) O(18) 1.418(3) yes
C(17) C(19) 1.525(4) yes
C(17) H(17) 0.98O(4) ?
O(18) H(18) 0.820(3) ?
C(19) O(20) 1.226(3) yes
C(19) N(21) 1.359(3) yes
N(21) C(22) 1.465(3) yes
C(22) C(23) 1.509(4) yes
C(22) H(22A) 0.970(4) ?
C(22) H(22B) 0.970(4) ?
C(23) N(24) 1.461(4) yes
C(23) H(23A) 0.970(4) ?
C(23) H(23B) 0.970(4) ?
N(24) C(26) 1.445(4) yes
N(24) C(25) 1.455(4) yes
C(25) H(25A) 0.961(4) ?
C(25) H(25B) 0.961(3) ?
C(25) H(25C) 0.960(6) ?
C(26) H(26A) 0.961(3) ?
C(26) H(26B) 0.960(9) ?
C(26) H(26C) 0.960(8) ?

loop_
_geom_torsion_atom_site_label_1
_geom_torsion_atom_site_label_2
_geom_torsion_atom_site_label_3
_geom_torsion_atom_site_label_4
_geom_torsion
C(6) C(1) C(2) C(3) 1.6(4)
C(6) C(1) C(2) S(7) -173.3(2)
C(1) C(2) C(3) C(4) 0.1(4)
S(7) C(2) C(3) C(4) 174.9(2)
C(1) C(2) C(3) N(21) -178.6(2)
S(7) C(2) C(3) N(21) -3.8(3)
C(2) C(3) C(4) C(5) -1.1(4)
N(21) C(3) C(4) C(5) 177.6(2)
C(3) C(4) C(5) C(6) 0.4(4)
C(4) C(5) C(6) C(1) 1.4(4)
C(2) C(1) C(6) C(5) -2.4(4)
C(1) C(2) S(7) C(8) -116.9(2)
C(3) C(2) S(7) C(8) 68.3(2)
C(2) S(7) C(8) C(9) -162.6(2)
C(2) S(7) C(8) C(17) -33.8(2)
C(17) C(8) C(9) C(14) 120.1(3)
S(7) C(8) C(9) C(14) -114.6(2)
C(17) C(8) C(9) C(10) -61.1(3)
S(7) C(8) C(9) C(10) 64.2(3)
C(14) C(9) C(10) C(11) -3.2(4)
C(8) C(9) C(10) C(11) 177.9(2)
C(9) C(10) C(11) C(12) 1.7(4)
C(10) C(11) C(12) C(13) 1.7(4)
C(10) C(11) C(12) O(15) -177.4(2)
C(11) C(12) C(13) C(14) -3.5(4)
O(15) C(12) C(13) C(14) 175.7(2)
C(12) C(13) C(14) C(9) 2.0(4)
C(10) C(9) C(14) C(13) 1.4(4)
C(8) C(9) C(14) C(13) -179.7(2)
C(11) C(12) O(15) C(16) 18.5(4)
C(13) C(12) O(15) C(16) -160.7(2)
C(9) C(8) C(17) O(18) -48.9(8)
S(7) C(8) C(17) O(18) -172.4(2)
C(9) C(8) C(17) C(19) 74.4(3)
S(7) C(8) C(17) C(19) -49.1(3)
O(18) C(17) C(19) O(20) 25.6(3)
C(8) C(17) C(19) O(20) -97.3(3)
O(18) C(17) C(19) N(21) -152.5(2)
C(8) C(17) C(19) N(21) 84.6(3)
O(20) C(19) N(21) C(3) 178.9(2)
C(17) C(19) N(21) C(3) -3.1(3)
O(20) C(19) N(21) C(22) 1.8(4)
C(17) C(19) N(21) C(22) 179.8(2)
C(4) C(3) N(21) C(19) 129.4(3)
C(2) C(3) N(21) C(19) -51.9(3)
C(4) C(3) N(21) C(22) -53.5(3)
C(2) C(3) N(21) C(22) 125.1(3)
C(19) N(21) C(22) C(23) 84.7(3)
C(3) N(21) C(22) C(23) -92.5(3)
N(21) C(22) C(23) N(24) 67.3(3)
C(22) C(23) N(24) C(26) -166.8(3)
C(22) C(23) N(24) C(25) 71.5(3)
